data_4060474
loop_
_publ_author_name
'Vojtech Jancik'
'Leslie W. Pineda'
'A. Claudia St\"uckl'
'Herbert W. Roesky'
'Regine Herbst-Irmer'

_journal_name_full Organometallics
_journal_paper_doi 10.1021/om049400b
_journal_year 2005
_chemical_formula_moiety 'C30 H39 F3 N2 O3 S Ti'
_chemical_formula_sum 'C30 H39 F3 N2 O3 S Ti'
_chemical_formula_weight 612.59
_space_group_IT_number 14
_space_group_name_Hall '-P 2yn'
_symmetry_cell_setting monoclinic
_symmetry_space_group_name_Hall '-P 2yn'
_symmetry_space_group_name_H-M 'P 1 21/n 1'
_cell_angle_alpha 90.00
_cell_angle_beta 91.7200(10)
_cell_angle_gamma 90.00
_cell_formula_units_Z 4
_cell_length_a 9.2570(5)
_cell_length_b 17.9054(9)
_cell_length_c 18.0970(9)
_cell_measurement_temperature 136(2)
_cell_volume 2998.2(3)
_diffrn_ambient_temperature 136(2)
_exptl_crystal_density_diffrn 1.357
_cod_depositor_comments
;
The following automatic conversions were performed:
'_symmetry_cell_setting' value 'Monoclinic' changed to 'monoclinic'
according to '/home/saulius/struct/CIF-dictionaries/cif_core.dic'
dictionary named 'cif_core.dic' version 2.4.1 from 2010-06-29.

Automatic conversion script
Id: cif_fix_enum 1527 2010-12-29 10:47:43Z saulius 
;
_cod_original_sg_symbol_H-M 'P 21/n'
_cod_database_code 4060474

loop_
_symmetry_equiv_pos_as_xyz
'x, y, z'
'-x+1/2, y+1/2, -z+1/2'
'-x, -y, -z'
'x-1/2, -y-1/2, z-1/2'

loop_
_atom_site_label
_atom_site_type_symbol
_atom_site_fract_x
_atom_site_fract_y
_atom_site_fract_z
_atom_site_U_iso_or_equiv
_atom_site_adp_type
_atom_site_occupancy
_atom_site_symmetry_multiplicity
_atom_site_calc_flag
_atom_site_refinement_flags
_atom_site_disorder_assembly
_atom_site_disorder_group
Ti1 Ti 0.47984(3) 0.726669(17) 0.310707(17) 0.01318(8) Uani 1 1 d . . .
N2 N 0.63398(16) 0.80021(7) 0.28614(8) 0.0144(3) Uani 1 1 d . . .
C3 C 0.75288(19) 0.80184(9) 0.24595(9) 0.0157(3) Uani 1 1 d . . .
C4 C 0.80952(19) 0.73510(10) 0.22004(10) 0.0161(3) Uani 1 1 d . . .
C5 C 0.76029(18) 0.66528(9) 0.24194(9) 0.0142(3) Uani 1 1 d . . .
N6 N 0.64472(15) 0.66058(7) 0.28429(8) 0.0135(3) Uani 1 1 d . . .
C7 C 0.56751(19) 0.86265(9) 0.31924(9) 0.0146(3) Uani 1 1 d . . .
C8 C 0.6333(2) 0.90526(9) 0.37656(10) 0.0176(4) Uani 1 1 d . . .
C9 C 0.5489(2) 0.96049(10) 0.40754(10) 0.0215(4) Uani 1 1 d . . .
C10 C 0.4046(2) 0.96966(10) 0.38630(11) 0.0236(4) Uani 1 1 d . . .
C11 C 0.3389(2) 0.92318(10) 0.33515(11) 0.0209(4) Uani 1 1 d . . .
C12 C 0.4196(2) 0.86867(9) 0.29908(9) 0.0165(4) Uani 1 1 d . . .
C13 C 0.36022(19) 0.81262(9) 0.24434(10) 0.0174(4) Uani 1 1 d . . .
C14 C 0.4139(2) 0.82378(12) 0.16601(11) 0.0230(4) Uani 1 1 d . . .
C15 C 0.1958(2) 0.81120(11) 0.24144(13) 0.0252(4) Uani 1 1 d . . .
C16 C 0.7808(2) 0.88564(10) 0.40948(11) 0.0222(4) Uani 1 1 d . . .
C17 C 0.7587(3) 0.84111(15) 0.48039(13) 0.0373(6) Uani 1 1 d . . .
C18 C 0.8770(3) 0.95316(14) 0.4246(2) 0.0496(8) Uani 1 1 d . . .
C19 C 0.8199(2) 0.87490(11) 0.22426(12) 0.0236(4) Uani 1 1 d . . .
C20 C 0.8318(2) 0.59584(11) 0.21420(11) 0.0193(4) Uani 1 1 d . . .
C21 C 0.59768(19) 0.59569(9) 0.32136(9) 0.0140(3) Uani 1 1 d . . .
C22 C 0.68296(19) 0.55717(9) 0.37504(9) 0.0145(3) Uani 1 1 d . . .
C23 C 0.6158(2) 0.49973(9) 0.41239(10) 0.0179(4) Uani 1 1 d . . .
C24 C 0.4699(2) 0.48323(10) 0.39932(10) 0.0195(4) Uani 1 1 d . . .
C25 C 0.3862(2) 0.52475(10) 0.35054(10) 0.0187(4) Uani 1 1 d . . .
C26 C 0.44869(19) 0.58184(9) 0.30917(9) 0.0157(4) Uani 1 1 d . . .
C27 C 0.36873(19) 0.63244(10) 0.25560(10) 0.0178(4) Uani 1 1 d . . .
C28 C 0.2060(2) 0.62768(12) 0.26438(13) 0.0258(4) Uani 1 1 d . . .
C29 C 0.4056(2) 0.61925(11) 0.17507(11) 0.0236(4) Uani 1 1 d . . .
C30 C 0.8353(2) 0.58105(10) 0.39786(10) 0.0172(4) Uani 1 1 d . . .
C31 C 0.8350(2) 0.61514(12) 0.47558(11) 0.0247(4) Uani 1 1 d . . .
C32 C 0.9439(2) 0.51693(11) 0.39507(12) 0.0236(4) Uani 1 1 d . . .
O33 O 0.40961(14) 0.73145(7) 0.41269(7) 0.0222(3) Uani 1 1 d . . .
S34 S 0.33997(5) 0.70552(2) 0.48124(3) 0.02089(11) Uani 1 1 d . . .
O35 O 0.23968(17) 0.64644(8) 0.46821(9) 0.0371(4) Uani 1 1 d . . .
O36 O 0.44000(17) 0.69962(9) 0.54201(8) 0.0372(4) Uani 1 1 d . . .
C37 C 0.2286(2) 0.78681(11) 0.50061(11) 0.0302(5) Uani 1 1 d . . .
F38 F 0.14281(15) 0.80319(8) 0.44292(7) 0.0486(4) Uani 1 1 d . . .
F39 F 0.31004(18) 0.84614(7) 0.51624(8) 0.0512(4) Uani 1 1 d . . .
F40 F 0.14670(15) 0.77341(7) 0.55799(7) 0.0434(3) Uani 1 1 d . . .
H41 H 0.887(2) 0.7365(10) 0.1888(11) 0.016(5) Uiso 1 1 d . . .
H42 H 0.587(2) 0.9907(11) 0.4457(11) 0.022(5) Uiso 1 1 d . . .
H43 H 0.351(2) 1.0066(11) 0.4090(11) 0.022(5) Uiso 1 1 d . . .
H44 H 0.242(2) 0.9297(11) 0.3222(11) 0.021(5) Uiso 1 1 d . . .
H45 H 0.371(2) 0.8686(12) 0.1442(12) 0.032(6) Uiso 1 1 d . . .
H46 H 0.518(2) 0.8301(11) 0.1625(11) 0.024(5) Uiso 1 1 d . . .
H47 H 0.385(2) 0.7823(11) 0.1327(12) 0.030(6) Uiso 1 1 d . . .
H48 H 0.156(2) 0.8617(11) 0.2285(11) 0.023(5) Uiso 1 1 d . . .
H49 H 0.159(3) 0.7766(12) 0.2031(13) 0.042(7) Uiso 1 1 d . . .
H50 H 0.154(2) 0.7998(10) 0.2891(11) 0.015(5) Uiso 1 1 d . . .
H51 H 0.829(2) 0.8547(11) 0.3775(11) 0.021(5) Uiso 1 1 d . . .
H52 H 0.697(3) 0.7969(15) 0.4757(14) 0.054(8) Uiso 1 1 d . . .
H53 H 0.845(3) 0.8265(13) 0.5011(13) 0.044(7) Uiso 1 1 d . . .
H54 H 0.717(3) 0.8741(15) 0.5186(15) 0.059(8) Uiso 1 1 d . . .
H55 H 0.977(3) 0.9359(13) 0.4420(14) 0.051(7) Uiso 1 1 d . . .
H56 H 0.838(3) 0.9893(17) 0.4630(17) 0.077(10) Uiso 1 1 d . . .
H57 H 0.894(3) 0.9806(14) 0.3784(14) 0.048(8) Uiso 1 1 d . . .
H58 H 0.752(2) 0.9126(12) 0.2231(11) 0.026(6) Uiso 1 1 d . . .
H59 H 0.890(3) 0.8899(12) 0.2605(13) 0.038(7) Uiso 1 1 d . . .
H60 H 0.864(2) 0.8674(11) 0.1781(13) 0.031(6) Uiso 1 1 d . . .
H61 H 0.868(2) 0.6049(11) 0.1667(12) 0.029(6) Uiso 1 1 d . . .
H62 H 0.911(3) 0.5810(13) 0.2448(14) 0.051(8) Uiso 1 1 d . . .
H63 H 0.771(3) 0.5574(14) 0.2117(13) 0.046(7) Uiso 1 1 d . . .
H64 H 0.6663(19) 0.4742(10) 0.4474(10) 0.012(5) Uiso 1 1 d . . .
H65 H 0.430(2) 0.4429(11) 0.4222(11) 0.026(6) Uiso 1 1 d . . .
H66 H 0.287(2) 0.5141(10) 0.3422(10) 0.019(5) Uiso 1 1 d . . .
H67 H 0.178(2) 0.6398(12) 0.3153(13) 0.031(6) Uiso 1 1 d . . .
H68 H 0.170(2) 0.5780(13) 0.2529(12) 0.035(6) Uiso 1 1 d . . .
H69 H 0.156(2) 0.6587(11) 0.2297(11) 0.021(5) Uiso 1 1 d . . .
H70 H 0.377(2) 0.5701(13) 0.1587(12) 0.036(6) Uiso 1 1 d . . .
H71 H 0.351(2) 0.6556(12) 0.1425(12) 0.036(6) Uiso 1 1 d . . .
H72 H 0.506(3) 0.6243(12) 0.1639(12) 0.036(6) Uiso 1 1 d . . .
H73 H 0.864(2) 0.6193(10) 0.3639(10) 0.014(5) Uiso 1 1 d . . .
H74 H 0.767(3) 0.6575(13) 0.4780(13) 0.043(7) Uiso 1 1 d . . .
H75 H 0.927(2) 0.6358(11) 0.4875(11) 0.025(6) Uiso 1 1 d . . .
H76 H 0.810(2) 0.5754(12) 0.5125(12) 0.029(6) Uiso 1 1 d . . .
H77 H 1.036(2) 0.5344(12) 0.4104(12) 0.033(6) Uiso 1 1 d . . .
H78 H 0.951(2) 0.4978(11) 0.3468(12) 0.023(5) Uiso 1 1 d . . .
H79 H 0.919(2) 0.4787(13) 0.4297(13) 0.036(6) Uiso 1 1 d . . .

loop_
_atom_site_aniso_label
_atom_site_aniso_U_11
_atom_site_aniso_U_22
_atom_site_aniso_U_33
_atom_site_aniso_U_23
_atom_site_aniso_U_13
_atom_site_aniso_U_12
Ti1 0.01188(15) 0.01322(14) 0.01451(14) 0.00127(11) 0.00148(11) 0.00001(13)
N2 0.0144(8) 0.0110(6) 0.0179(7) 0.0004(5) 0.0002(6) 0.0013(6)
C3 0.0144(9) 0.0149(8) 0.0179(8) 0.0040(6) 0.0000(7) -0.0002(7)
C4 0.0119(8) 0.0190(9) 0.0177(8) 0.0025(7) 0.0037(7) -0.0001(7)
C5 0.0122(8) 0.0154(8) 0.0148(8) -0.0008(6) -0.0008(6) -0.0001(7)
N6 0.0139(7) 0.0111(7) 0.0154(7) 0.0005(5) 0.0002(6) -0.0008(6)
C7 0.0166(9) 0.0103(8) 0.0169(8) 0.0037(6) 0.0030(7) 0.0008(7)
C8 0.0211(10) 0.0124(8) 0.0191(9) 0.0034(6) -0.0006(7) -0.0001(7)
C9 0.0315(11) 0.0142(8) 0.0187(9) -0.0012(7) -0.0012(8) 0.0012(8)
C10 0.0298(11) 0.0177(9) 0.0233(10) -0.0006(7) 0.0023(8) 0.0091(8)
C11 0.0182(10) 0.0200(9) 0.0245(10) 0.0036(7) 0.0013(8) 0.0073(8)
C12 0.0193(9) 0.0118(8) 0.0183(9) 0.0049(6) 0.0009(7) 0.0010(7)
C13 0.0163(9) 0.0152(8) 0.0205(9) 0.0023(6) -0.0015(7) 0.0001(7)
C14 0.0258(11) 0.0228(10) 0.0201(9) 0.0046(8) -0.0040(8) -0.0023(9)
C15 0.0184(10) 0.0215(10) 0.0353(12) 0.0037(8) -0.0034(9) 0.0027(8)
C16 0.0225(10) 0.0170(9) 0.0268(10) -0.0032(7) -0.0060(8) 0.0024(8)
C17 0.0403(15) 0.0416(14) 0.0293(12) 0.0061(10) -0.0092(10) 0.0173(12)
C18 0.0316(14) 0.0261(13) 0.089(2) -0.0034(14) -0.0280(15) -0.0027(11)
C19 0.0229(11) 0.0164(9) 0.0319(11) 0.0061(8) 0.0074(9) -0.0015(8)
C20 0.0183(10) 0.0175(9) 0.0224(10) -0.0017(7) 0.0044(8) 0.0019(8)
C21 0.0163(9) 0.0093(7) 0.0165(8) -0.0014(6) 0.0030(7) -0.0025(7)
C22 0.0155(9) 0.0112(8) 0.0170(8) -0.0035(6) 0.0024(7) 0.0009(7)
C23 0.0244(10) 0.0113(8) 0.0181(9) 0.0008(7) 0.0036(7) 0.0025(7)
C24 0.0250(10) 0.0119(8) 0.0221(9) 0.0000(7) 0.0093(8) -0.0020(8)
C25 0.0148(9) 0.0160(9) 0.0256(10) -0.0029(7) 0.0046(7) -0.0040(7)
C26 0.0157(9) 0.0125(8) 0.0190(8) -0.0039(6) 0.0027(7) -0.0006(7)
C27 0.0128(9) 0.0180(9) 0.0226(9) 0.0016(7) -0.0014(7) -0.0010(7)
C28 0.0150(10) 0.0220(10) 0.0399(13) 0.0040(9) -0.0046(9) -0.0023(8)
C29 0.0259(12) 0.0223(10) 0.0224(10) -0.0006(8) -0.0050(8) -0.0039(9)
C30 0.0165(9) 0.0153(8) 0.0197(9) 0.0032(7) -0.0008(7) 0.0001(7)
C31 0.0238(11) 0.0263(11) 0.0238(10) -0.0043(8) -0.0032(8) -0.0010(9)
C32 0.0196(11) 0.0221(10) 0.0290(11) 0.0019(8) 0.0005(8) 0.0045(8)
O33 0.0275(7) 0.0187(6) 0.0211(7) 0.0032(5) 0.0100(5) 0.0017(6)
S34 0.0245(3) 0.0185(2) 0.0201(2) 0.00473(17) 0.00801(18) 0.00383(19)
O35 0.0425(10) 0.0250(8) 0.0446(10) 0.0002(6) 0.0163(8) -0.0114(7)
O36 0.0346(9) 0.0507(10) 0.0263(8) 0.0114(7) 0.0021(7) 0.0121(8)
C37 0.0371(13) 0.0300(12) 0.0239(10) 0.0031(8) 0.0112(9) 0.0104(10)
F38 0.0476(9) 0.0629(9) 0.0358(8) 0.0136(6) 0.0072(6) 0.0338(7)
F39 0.0768(11) 0.0249(7) 0.0530(9) -0.0110(6) 0.0192(8) 0.0006(7)
F40 0.0441(8) 0.0557(8) 0.0316(7) 0.0071(6) 0.0222(6) 0.0182(7)

loop_
_geom_bond_atom_site_label_1
_geom_bond_atom_site_label_2
_geom_bond_distance
_geom_bond_site_symmetry_2
_geom_bond_publ_flag
Ti1 O33 1.9770(12) . ?
Ti1 N6 2.0005(14) . ?
Ti1 N2 2.0014(14) . ?
Ti1 C27 2.1994(18) . ?
Ti1 C13 2.2265(17) . ?
N2 C3 1.338(2) . ?
N2 C7 1.418(2) . ?
C3 C4 1.392(2) . ?
C3 C19 1.505(2) . ?
C4 C5 1.392(2) . ?
C4 H41 0.928(19) . ?
C5 N6 1.337(2) . ?
C5 C20 1.502(2) . ?
N6 C21 1.417(2) . ?
C7 C12 1.410(2) . ?
C7 C8 1.411(2) . ?
C8 C9 1.389(3) . ?
C8 C16 1.515(3) . ?
C9 C10 1.388(3) . ?
C9 H42 0.94(2) . ?
C10 C11 1.373(3) . ?
C10 H43 0.93(2) . ?
C11 C12 1.402(2) . ?
C11 H44 0.93(2) . ?
C12 C13 1.503(2) . ?
C13 C15 1.521(3) . ?
C13 C14 1.529(3) . ?
C14 H45 0.97(2) . ?
C14 H46 0.97(2) . ?
C14 H47 0.99(2) . ?
C15 H48 1.00(2) . ?
C15 H49 0.98(2) . ?
C15 H50 0.979(19) . ?
C16 C18 1.521(3) . ?
C16 C17 1.530(3) . ?
C16 H51 0.925(19) . ?
C17 H52 0.98(3) . ?
C17 H53 0.91(3) . ?
C17 H54 1.00(3) . ?
C18 H55 1.02(3) . ?
C18 H56 1.02(3) . ?
C18 H57 0.99(3) . ?
C19 H58 0.93(2) . ?
C19 H59 0.95(2) . ?
C19 H60 0.95(2) . ?
C20 H61 0.94(2) . ?
C20 H62 0.94(3) . ?
C20 H63 0.89(3) . ?
C21 C26 1.412(2) . ?
C21 C22 1.413(2) . ?
C22 C23 1.388(2) . ?
C22 C30 1.519(2) . ?
C23 C24 1.396(3) . ?
C23 H64 0.901(18) . ?
C24 C25 1.375(3) . ?
C24 H65 0.91(2) . ?
C25 C26 1.402(2) . ?
C25 H66 0.942(19) . ?
C26 C27 1.505(2) . ?
C27 C28 1.522(3) . ?
C27 C29 1.525(3) . ?
C28 H67 0.99(2) . ?
C28 H68 0.97(2) . ?
C28 H69 0.95(2) . ?
C29 H70 0.96(2) . ?
C29 H71 1.00(2) . ?
C29 H72 0.96(2) . ?
C30 C32 1.528(3) . ?
C30 C31 1.533(3) . ?
C30 H73 0.965(18) . ?
C31 H74 0.99(2) . ?
C31 H75 0.95(2) . ?
C31 H76 1.01(2) . ?
C32 H77 0.94(2) . ?
C32 H78 0.94(2) . ?
C32 H79 0.96(2) . ?
O33 S34 1.4893(12) . ?
S34 O36 1.4203(16) . ?
S34 O35 1.4225(15) . ?
S34 C37 1.824(2) . ?
C37 F38 1.325(2) . ?
C37 F40 1.326(2) . ?
C37 F39 1.328(3) . ?
